data_1573802
loop_
_publ_author_name
'Martinez-Fernandez, Lara'
'Wu, Peicong'
'Bao, Lin-Tao'
'Wang, Xueli'
'Zhang, Rui-Hua'
'Wang, Wei'
'Yang, Hai-Bo'
'Chen, Jinquan'
'Improta, Roberto'

_publ_section_title
;
 On the nature of the triplet electronic states of naphthalene dimers.
;
_journal_name_full 'Chemical Science'
_journal_paper_doi 10.1039/D4SC07982E
_journal_year 2025
_chemical_formula_moiety 'C24 H20'
_chemical_formula_sum 'C24 H20'
_chemical_formula_weight 308.40
_space_group_crystal_system monoclinic
_space_group_IT_number 14
_space_group_name_Hall '-P 2ybc'
_space_group_name_H-M_alt 'P 1 21/c 1'
_atom_sites_solution_hydrogens geom
_atom_sites_solution_primary dual
_audit_creation_date 2022-12-19
_audit_creation_method
;
Olex2 1.3
(compiled 2020.11.12 svn.r5f609507 for OlexSys, GUI svn.r6408)
;
_audit_update_record
;
2024-11-25 deposited with the CCDC.	2025-01-28 downloaded from the CCDC.
;
_cell_angle_alpha 90
_cell_angle_beta 105.735(3)
_cell_angle_gamma 90
_cell_formula_units_Z 2
_cell_length_a 8.4113(2)
_cell_length_b 11.9596(2)
_cell_length_c 8.1538(2)
_cell_measurement_reflns_used 3241
_cell_measurement_temperature 292.63(10)
_cell_measurement_theta_max 73.9830
_cell_measurement_theta_min 5.4810
_cell_volume 789.50(3)
_computing_cell_refinement 'CrysAlisPro 1.171.41.104a (Rigaku OD, 2021)'
_computing_data_collection 'CrysAlisPro 1.171.41.104a (Rigaku OD, 2021)'
_computing_data_reduction 'CrysAlisPro 1.171.41.104a (Rigaku OD, 2021)'
_computing_molecular_graphics 'Olex2 1.3 (Dolomanov et al., 2009)'
_computing_publication_material 'Olex2 1.3 (Dolomanov et al., 2009)'
_computing_structure_refinement 'SHELXL 2018/1 (Sheldrick, 2015)'
_computing_structure_solution 'SHELXT 2014/5 (Sheldrick, 2014)'
_diffrn_ambient_environment air
_diffrn_ambient_temperature 292.63(10)
_diffrn_detector 'Hybrid Pixel Array Detector'
_diffrn_detector_area_resol_mean 5.8140
_diffrn_measured_fraction_theta_full 0.987
_diffrn_measured_fraction_theta_max 0.987
_diffrn_measurement_details
;
List of Runs (angles in degrees, time in seconds):

  # Type    Start    End  Width  t~exp~   \w     \q     \k     \f   Frames
#--------------------------------------------------------------------------
  1  \w    -45.00  17.00   1.00    1.00    --    0.00 -57.00  30.00   62
  2  \w    -82.00 -48.00   1.00    1.00    --    0.00 -19.00  90.00   34
  3  \w     44.00  88.00   1.00    1.00    --    0.00  19.00  30.00   44
  4  \w    -87.00 -60.00   1.00    1.00    --    0.00 -57.00  30.00   27
  5  \w     -5.00  22.00   1.00    1.00    --    0.00  19.00  30.00   27
  6  \w    -15.00  15.00   1.00    1.00    --    0.00 -19.00  90.00   30
  7  \w     36.00 118.00   1.00    3.00    --   95.80 -82.00 -60.00   82
  8  \w      6.00 128.00   1.00    3.00    --   95.80 -82.00-150.00  122
  9  \w     28.00  65.00   1.00    3.00    --   95.80 -61.00 150.00   37
 10  \w     76.00 183.00   1.00    3.00    --   95.80  45.00-120.00  107
 11  \w     92.00 128.00   1.00    3.00    --   95.80 -82.00  90.00   36
 12  \w     72.00 119.00   1.00    3.00    --   95.80 -61.00 -60.00   47
 13  \w     75.00 184.00   1.00    3.00    --   95.80  45.00 -90.00  109
 14  \w      6.00  89.00   1.00    3.00    --   95.80 -15.00 -60.00   83
 15  \w     69.00 128.00   1.00    3.00    --   95.80 -82.00  30.00   59
 16  \w     16.00  43.00   1.00    3.00    --   95.80 -61.00 -60.00   27
 17  \w     15.00  76.00   1.00    3.00    --   95.80 -82.00  90.00   61
 18  \w     12.00 107.00   1.00    3.00    --   95.80 -30.00 -60.00   95
 19  \w     37.00  63.00   1.00    3.00    --   95.80 -82.00 120.00   26
 20  \w     80.00 105.00   1.00    3.00    --   95.80 -82.00 120.00   25
 21  \w     62.00  95.00   1.00    3.00    --   95.80 -61.00-180.00   33
 22  \w    148.00 185.00   1.00    3.00    --   95.80  77.00 -90.00   37
;
_diffrn_measurement_device 'four-circle diffractometer'
_diffrn_measurement_device_type 'XtaLAB AFC12 (RINC): Kappa dual home/near'
_diffrn_measurement_method '\w scans'
_diffrn_orient_matrix_type 'CrysAlisPro convention (1999,Acta A55,543-557)'
_diffrn_orient_matrix_UB_11 -0.1549038000
_diffrn_orient_matrix_UB_12 -0.0163135000
_diffrn_orient_matrix_UB_13 -0.1502245000
_diffrn_orient_matrix_UB_21 0.0033319000
_diffrn_orient_matrix_UB_22 0.1249107000
_diffrn_orient_matrix_UB_23 -0.0450901000
_diffrn_orient_matrix_UB_31 0.1105406000
_diffrn_orient_matrix_UB_32 -0.0267568000
_diffrn_orient_matrix_UB_33 -0.1179228000
_diffrn_radiation_monochromator mirror
_diffrn_radiation_probe x-ray
_diffrn_radiation_type 'Cu K\a'
_diffrn_radiation_wavelength 1.54184
_diffrn_reflns_av_R_equivalents 0.0338
_diffrn_reflns_av_unetI/netI 0.0262
_diffrn_reflns_Laue_measured_fraction_full 0.987
_diffrn_reflns_Laue_measured_fraction_max 0.987
_diffrn_reflns_limit_h_max 10
_diffrn_reflns_limit_h_min -9
_diffrn_reflns_limit_k_max 14
_diffrn_reflns_limit_k_min -13
_diffrn_reflns_limit_l_max 7
_diffrn_reflns_limit_l_min -9
_diffrn_reflns_number 6680
_diffrn_reflns_point_group_measured_fraction_full 0.987
_diffrn_reflns_point_group_measured_fraction_max 0.987
_diffrn_reflns_theta_full 67.056
_diffrn_reflns_theta_max 67.056
_diffrn_reflns_theta_min 6.603
_diffrn_source 'micro-focus sealed X-ray tube'
_diffrn_source_type 'Rigaku (Cu) X-ray Source'
_exptl_absorpt_coefficient_mu 0.550
_exptl_absorpt_correction_T_max 1.00000
_exptl_absorpt_correction_T_min 0.65111
_exptl_absorpt_correction_type multi-scan
_exptl_absorpt_process_details
;
CrysAlisPro 1.171.41.104a (Rigaku Oxford Diffraction, 2021)
Empirical absorption correction using spherical harmonics,
implemented in SCALE3 ABSPACK scaling algorithm.
;
_exptl_crystal_colour 'clear light colourless'
_exptl_crystal_colour_lustre clear
_exptl_crystal_colour_modifier light
_exptl_crystal_colour_primary colourless
_exptl_crystal_density_diffrn 1.297
_exptl_crystal_description block
_exptl_crystal_F_000 328
_exptl_crystal_size_max 0.38
_exptl_crystal_size_mid 0.26
_exptl_crystal_size_min 0.22
_refine_diff_density_max 0.137
_refine_diff_density_min -0.127
_refine_diff_density_rms 0.024
_refine_ls_extinction_method none
_refine_ls_goodness_of_fit_ref 1.059
_refine_ls_hydrogen_treatment constr
_refine_ls_matrix_type full
_refine_ls_number_parameters 109
_refine_ls_number_reflns 1392
_refine_ls_number_restraints 0
_refine_ls_restrained_S_all 1.059
_refine_ls_R_factor_all 0.0429
_refine_ls_R_factor_gt 0.0388
_refine_ls_shift/su_max 0.000
_refine_ls_shift/su_mean 0.000
_refine_ls_structure_factor_coef Fsqd
_refine_ls_weighting_details 'w=1/[\s^2^(Fo^2^)+(0.0399P)^2^+0.1561P] where P=(Fo^2^+2Fc^2^)/3'
_refine_ls_weighting_scheme calc
_refine_ls_wR_factor_gt 0.0966
_refine_ls_wR_factor_ref 0.0988
_reflns_Friedel_coverage 0.000
_reflns_number_gt 1252
_reflns_number_total 1392
_reflns_threshold_expression 'I > 2\s(I)'
_cod_data_source_file d4sc07982e2.cif
_cod_data_source_block exp_3001_autored
_cod_database_code 1573802
_shelx_shelxl_version_number 2018/1
_shelx_space_group_comment
;
The symmetry employed for this shelxl refinement is uniquely defined
by the following loop, which should always be used as a source of
symmetry information in preference to the above space-group names.
They are only intended as comments.
;
_shelx_estimated_absorpt_t_max 0.889
_shelx_estimated_absorpt_t_min 0.818
_reflns_odcompleteness_completeness 100.00
_reflns_odcompleteness_iscentric 1
_reflns_odcompleteness_theta 66.97
_olex2_refinement_description
;
1. Fixed Uiso
 At 1.2 times of:
  All C(H) groups, All C(H,H) groups
2.a Secondary CH2 refined with riding coordinates:
 C11(H11A,H11B), C12(H12A,H12B)
2.b Aromatic/amide H refined with riding coordinates:
 C2(H2), C3(H3), C4(H4), C7(H7), C8(H8), C9(H9)
;
_olex2_submission_special_instructions 'No special instructions were received'
_oxdiff_exptl_absorpt_empirical_details
;
Empirical correction (ABSPACK) includes:
- Absorption correction using spherical harmonics
- Frame scaling
;
_oxdiff_exptl_absorpt_empirical_full_max 1.556
_oxdiff_exptl_absorpt_empirical_full_min 0.644

loop_
_space_group_symop_operation_xyz
'x, y, z'
'-x, y+1/2, -z+1/2'
'-x, -y, -z'
'x, -y-1/2, z-1/2'

loop_
_atom_site_label
_atom_site_type_symbol
_atom_site_fract_x
_atom_site_fract_y
_atom_site_fract_z
_atom_site_U_iso_or_equiv
_atom_site_adp_type
_atom_site_occupancy
_atom_site_site_symmetry_order
_atom_site_calc_flag
_atom_site_refinement_flags_posn
_atom_site_refinement_flags_adp
_atom_site_refinement_flags_occupancy
_atom_site_disorder_assembly
_atom_site_disorder_group
C1 C 0.51368(16) 0.36727(9) 0.42583(15) 0.0413(3) Uani 1 1 d . . . . .
C2 C 0.39755(19) 0.29266(11) 0.46495(18) 0.0519(4) Uani 1 1 d . . . . .
H2 H 0.433435 0.238834 0.549200 0.062 Uiso 1 1 calc R U . . .
C3 C 0.23499(19) 0.29920(13) 0.3806(2) 0.0604(4) Uani 1 1 d . . . . .
H3 H 0.162829 0.243642 0.395579 0.072 Uiso 1 1 calc R U . . .
C4 C 0.17523(19) 0.38876(13) 0.2716(2) 0.0599(4) Uani 1 1 d . . . . .
H4 H 0.062101 0.395781 0.223040 0.072 Uiso 1 1 calc R U . . .
C5 C 0.28009(18) 0.46650(12) 0.23470(16) 0.0509(4) Uani 1 1 d . . . . .
C6 C 0.45437(16) 0.44705(10) 0.29405(15) 0.0424(3) Uani 1 1 d . . . . .
C7 C 0.56963(19) 0.50835(11) 0.23274(17) 0.0514(4) Uani 1 1 d . . . . .
H7 H 0.532414 0.560254 0.145849 0.062 Uiso 1 1 calc R U . . .
C8 C 0.73421(19) 0.49233(12) 0.29930(19) 0.0571(4) Uani 1 1 d . . . . .
H8 H 0.808928 0.525729 0.248746 0.069 Uiso 1 1 calc R U . . .
C9 C 0.79132(18) 0.42548(12) 0.44410(19) 0.0544(4) Uani 1 1 d . . . . .
H9 H 0.904454 0.419606 0.493523 0.065 Uiso 1 1 calc R U . . .
C10 C 0.68551(17) 0.36850(10) 0.51507(17) 0.0462(3) Uani 1 1 d . . . . .
C11 C 0.7471(2) 0.32549(12) 0.69531(19) 0.0608(4) Uani 1 1 d . . . . .
H11A H 0.847468 0.282984 0.705392 0.073 Uiso 1 1 calc R U . . .
H11B H 0.665211 0.274930 0.717667 0.073 Uiso 1 1 calc R U . . .
C12 C 0.2168(2) 0.58035(14) 0.16622(19) 0.0637(4) Uani 1 1 d . . . . .
H12A H 0.098488 0.575719 0.115843 0.076 Uiso 1 1 calc R U . . .
H12B H 0.267288 0.600793 0.076686 0.076 Uiso 1 1 calc R U . . .

loop_
_atom_site_aniso_label
_atom_site_aniso_U_11
_atom_site_aniso_U_22
_atom_site_aniso_U_33
_atom_site_aniso_U_23
_atom_site_aniso_U_13
_atom_site_aniso_U_12
C1 0.0572(8) 0.0305(6) 0.0372(6) -0.0068(5) 0.0143(6) 0.0005(5)
C2 0.0739(10) 0.0344(7) 0.0506(8) -0.0025(5) 0.0222(7) -0.0028(6)
C3 0.0629(9) 0.0509(8) 0.0697(10) -0.0136(7) 0.0222(8) -0.0145(7)
C4 0.0541(8) 0.0631(9) 0.0589(9) -0.0174(7) 0.0089(7) -0.0056(7)
C5 0.0612(8) 0.0517(8) 0.0349(7) -0.0088(6) 0.0048(6) 0.0046(6)
C6 0.0584(8) 0.0362(6) 0.0318(6) -0.0074(5) 0.0113(6) -0.0002(5)
C7 0.0760(10) 0.0431(7) 0.0367(7) -0.0006(5) 0.0179(6) -0.0042(6)
C8 0.0684(10) 0.0551(8) 0.0543(8) -0.0081(7) 0.0277(7) -0.0137(7)
C9 0.0526(8) 0.0538(8) 0.0560(8) -0.0111(7) 0.0134(7) -0.0020(6)
C10 0.0576(8) 0.0337(6) 0.0457(7) -0.0051(5) 0.0114(6) 0.0041(5)
C11 0.0701(10) 0.0471(8) 0.0569(9) 0.0079(7) 0.0031(7) 0.0110(7)
C12 0.0722(10) 0.0685(10) 0.0425(8) 0.0051(7) 0.0022(7) 0.0166(8)

loop_
_atom_type_symbol
_atom_type_description
_atom_type_scat_dispersion_real
_atom_type_scat_dispersion_imag
_atom_type_scat_source
C C 0.0181 0.0091 'International Tables Vol C Tables 4.2.6.8 and 6.1.1.4'
H H 0.0000 0.0000 'International Tables Vol C Tables 4.2.6.8 and 6.1.1.4'

loop_
_geom_angle_atom_site_label_1
_geom_angle_atom_site_label_2
_geom_angle_atom_site_label_3
_geom_angle
_geom_angle_site_symmetry_1
_geom_angle_site_symmetry_3
_geom_angle_publ_flag
C2 C1 C6 117.97(12) . . ?
C2 C1 C10 123.57(12) . . ?
C6 C1 C10 118.43(11) . . ?
C1 C2 H2 119.7 . . ?
C3 C2 C1 120.65(13) . . ?
C3 C2 H2 119.7 . . ?
C2 C3 H3 119.8 . . ?
C2 C3 C4 120.45(14) . . ?
C4 C3 H3 119.8 . . ?
C3 C4 H4 119.4 . . ?
C5 C4 C3 121.24(14) . . ?
C5 C4 H4 119.4 . . ?
C4 C5 C6 118.45(13) . . ?
C4 C5 C12 120.60(14) . . ?
C6 C5 C12 119.75(13) . . ?
C1 C6 C5 118.77(12) . . ?
C7 C6 C1 118.84(12) . . ?
C7 C6 C5 122.30(12) . . ?
C6 C7 H7 119.7 . . ?
C8 C7 C6 120.64(13) . . ?
C8 C7 H7 119.7 . . ?
C7 C8 H8 120.1 . . ?
C7 C8 C9 119.87(13) . . ?
C9 C8 H8 120.1 . . ?
C8 C9 H9 119.1 . . ?
C10 C9 C8 121.87(13) . . ?
C10 C9 H9 119.1 . . ?
C1 C10 C11 121.58(12) . . ?
C9 C10 C1 118.25(12) . . ?
C9 C10 C11 119.40(13) . . ?
C10 C11 H11A 108.8 . . ?
C10 C11 H11B 108.8 . . ?
C10 C11 C12 113.91(12) . 3_666 ?
H11A C11 H11B 107.7 . . ?
C12 C11 H11A 108.8 3_666 . ?
C12 C11 H11B 108.8 3_666 . ?
C5 C12 C11 113.67(11) . 3_666 ?
C5 C12 H12A 108.8 . . ?
C5 C12 H12B 108.8 . . ?
C11 C12 H12A 108.8 3_666 . ?
C11 C12 H12B 108.8 3_666 . ?
H12A C12 H12B 107.7 . . ?

loop_
_geom_bond_atom_site_label_1
_geom_bond_atom_site_label_2
_geom_bond_distance
_geom_bond_site_symmetry_2
_geom_bond_publ_flag
C1 C2 1.4217(18) . ?
C1 C6 1.4223(17) . ?
C1 C10 1.4311(18) . ?
C2 H2 0.9300 . ?
C2 C3 1.356(2) . ?
C3 H3 0.9300 . ?
C3 C4 1.396(2) . ?
C4 H4 0.9300 . ?
C4 C5 1.370(2) . ?
C5 C6 1.4326(19) . ?
C5 C12 1.513(2) . ?
C6 C7 1.4108(18) . ?
C7 H7 0.9300 . ?
C7 C8 1.357(2) . ?
C8 H8 0.9300 . ?
C8 C9 1.399(2) . ?
C9 H9 0.9300 . ?
C9 C10 1.368(2) . ?
C10 C11 1.5099(19) . ?
C11 H11A 0.9700 . ?
C11 H11B 0.9700 . ?
C11 C12 1.565(2) 3_666 ?
C12 H12A 0.9700 . ?
C12 H12B 0.9700 . ?

loop_
_geom_torsion_atom_site_label_1
_geom_torsion_atom_site_label_2
_geom_torsion_atom_site_label_3
_geom_torsion_atom_site_label_4
_geom_torsion
_geom_torsion_site_symmetry_1
_geom_torsion_site_symmetry_2
_geom_torsion_site_symmetry_3
_geom_torsion_site_symmetry_4
_geom_torsion_publ_flag
C1 C2 C3 C4 -9.1(2) . . . . ?
C1 C6 C7 C8 -0.61(18) . . . . ?
C1 C10 C11 C12 -99.88(15) . . . 3_666 ?
C2 C1 C6 C5 14.26(16) . . . . ?
C2 C1 C6 C7 -169.02(11) . . . . ?
C2 C1 C10 C9 165.77(12) . . . . ?
C2 C1 C10 C11 -24.32(18) . . . . ?
C2 C3 C4 C5 6.0(2) . . . . ?
C3 C4 C5 C6 7.4(2) . . . . ?
C3 C4 C5 C12 -160.07(14) . . . . ?
C4 C5 C6 C1 -17.37(17) . . . . ?
C4 C5 C6 C7 166.03(12) . . . . ?
C4 C5 C12 C11 99.95(16) . . . 3_666 ?
C5 C6 C7 C8 175.98(12) . . . . ?
C6 C1 C2 C3 -1.13(18) . . . . ?
C6 C1 C10 C9 -16.16(17) . . . . ?
C6 C1 C10 C11 153.75(12) . . . . ?
C6 C5 C12 C11 -67.31(18) . . . 3_666 ?
C6 C7 C8 C9 -8.3(2) . . . . ?
C7 C8 C9 C10 4.7(2) . . . . ?
C8 C9 C10 C1 7.60(19) . . . . ?
C8 C9 C10 C11 -162.54(13) . . . . ?
C9 C10 C11 C12 69.92(18) . . . 3_666 ?
C10 C1 C2 C3 176.95(12) . . . . ?
C10 C1 C6 C5 -163.92(11) . . . . ?
C10 C1 C6 C7 12.80(16) . . . . ?
C12 C5 C6 C1 150.16(12) . . . . ?
C12 C5 C6 C7 -26.44(17) . . . . ?
